data_7044137
loop_
_publ_author_name
'Bunzen, Hana'
'Lamp, Anton'
'Grzywa, Maciej'
'Barkschat, Christa'
'Volkmer, Dirk'

_publ_section_title
;
 Bistriazole-p-benzoquinone and its alkali salts: electrochemical
 behaviour in aqueous alkaline solutions
;
_journal_name_full 'Dalton Trans.'
_journal_paper_doi 10.1039/C7DT02803B
_journal_year 2017
_chemical_formula_moiety 'C6 H4 Li2 N6 O4'
_chemical_formula_sum 'C6 H4 Li2 N6 O4'
_chemical_formula_weight 238.03
_space_group_crystal_system monoclinic
_space_group_IT_number 14
_space_group_name_Hall '-P 2ybc'
_space_group_name_H-M_alt 'P 1 21/c 1'
_symmetry_space_group_name_Hall '-P 2ybc'
_symmetry_space_group_name_H-M 'P 1 21/c 1'
_atom_sites_solution_hydrogens difmap
_audit_creation_method SHELXL-2016/6
_audit_update_record
;
2017-09-07 deposited with the CCDC.
2017-09-07 downloaded from the CCDC.
;
_cell_angle_alpha 90
_cell_angle_beta 99.880(2)
_cell_angle_gamma 90
_cell_formula_units_Z 2
_cell_length_a 3.40910(10)
_cell_length_b 9.2113(4)
_cell_length_c 14.3342(7)
_cell_measurement_reflns_used 4030
_cell_measurement_temperature 100(2)
_cell_measurement_theta_max 32.00
_cell_measurement_theta_min 2.64
_cell_volume 443.45(3)
_computing_cell_refinement 'Bruker SAINT'
_computing_data_collection 'Bruker APEX3'
_computing_data_reduction 'Bruker SAINT'
_computing_molecular_graphics 'Diamond 4.4'
_computing_publication_material Word
_computing_structure_refinement 'SHELXL-2016/6 (Sheldrick, 2016)'
_computing_structure_solution 'SHELXS-97 (Sheldrick 2008)'
_diffrn_ambient_temperature 100(2)
_diffrn_measured_fraction_theta_full 1.000
_diffrn_measured_fraction_theta_max 1.000
_diffrn_measurement_device_type 'Bruker APEX-II CCD'
_diffrn_measurement_method '\f and \w scans'
_diffrn_radiation_type MoK\a
_diffrn_radiation_wavelength 0.71073
_diffrn_reflns_av_R_equivalents 0.0520
_diffrn_reflns_av_unetI/netI 0.0379
_diffrn_reflns_Laue_measured_fraction_full 1.000
_diffrn_reflns_Laue_measured_fraction_max 1.000
_diffrn_reflns_limit_h_max 5
_diffrn_reflns_limit_h_min -5
_diffrn_reflns_limit_k_max 13
_diffrn_reflns_limit_k_min -13
_diffrn_reflns_limit_l_max 21
_diffrn_reflns_limit_l_min -21
_diffrn_reflns_number 11749
_diffrn_reflns_point_group_measured_fraction_full 1.000
_diffrn_reflns_point_group_measured_fraction_max 1.000
_diffrn_reflns_theta_full 25.242
_diffrn_reflns_theta_max 32.087
_diffrn_reflns_theta_min 2.640
_diffrn_source 'fine-focus sealed tube'
_exptl_absorpt_coefficient_mu 0.146
_exptl_absorpt_correction_T_max 0.7463
_exptl_absorpt_correction_T_min 0.7150
_exptl_absorpt_correction_type multi-scan
_exptl_absorpt_process_details 'SADABS V2012/1 (Bruker AXS Inc.)'
_exptl_crystal_colour yellow
_exptl_crystal_density_diffrn 1.783
_exptl_crystal_description 'block crystal'
_exptl_crystal_F_000 240
_exptl_crystal_recrystallization_method 'Re-crystallisation from solvent: water'
_exptl_crystal_size_max 0.07
_exptl_crystal_size_mid 0.05
_exptl_crystal_size_min 0.03
_refine_diff_density_max 0.497
_refine_diff_density_min -0.296
_refine_diff_density_rms 0.073
_refine_ls_extinction_method none
_refine_ls_goodness_of_fit_ref 1.062
_refine_ls_hydrogen_treatment refall
_refine_ls_matrix_type full
_refine_ls_number_parameters 90
_refine_ls_number_reflns 1544
_refine_ls_number_restraints 0
_refine_ls_restrained_S_all 1.062
_refine_ls_R_factor_all 0.0611
_refine_ls_R_factor_gt 0.0405
_refine_ls_shift/su_max 0.000
_refine_ls_shift/su_mean 0.000
_refine_ls_structure_factor_coef Fsqd
_refine_ls_weighting_details 'w=1/[\s^2^(Fo^2^)+(0.0457P)^2^+0.1856P] where P=(Fo^2^+2Fc^2^)/3'
_refine_ls_weighting_scheme calc
_refine_ls_wR_factor_gt 0.0893
_refine_ls_wR_factor_ref 0.0965
_reflns_Friedel_coverage 0.000
_reflns_number_gt 1223
_reflns_number_total 1544
_reflns_threshold_expression 'I > 2\s(I)'
_cod_data_source_file c7dt02803b2.cif
_cod_data_source_block Li2_btbq_2H2O
_cod_database_code 7044137
_shelx_shelxl_version_number 2016/6
_shelx_space_group_comment
;
The symmetry employed for this shelxl refinement is uniquely defined
by the following loop, which should always be used as a source of
symmetry information in preference to the above space-group names.
They are only intended as comments.
;

loop_
_space_group_symop_operation_xyz
'x, y, z'
'-x, y+1/2, -z+1/2'
'-x, -y, -z'
'x, -y-1/2, z-1/2'

loop_
_atom_site_label
_atom_site_type_symbol
_atom_site_fract_x
_atom_site_fract_y
_atom_site_fract_z
_atom_site_U_iso_or_equiv
_atom_site_adp_type
_atom_site_occupancy
_atom_site_site_symmetry_order
_atom_site_calc_flag
Li1 Li -0.6099(6) -0.8552(2) -0.71013(15) 0.0105(4) Uani 1 1 d
O1 O -0.5759(2) -0.64784(9) -0.66947(6) 0.00795(19) Uani 1 1 d
O2 O -0.0681(2) -0.93073(10) -0.65439(6) 0.00750(18) Uani 1 1 d
N1 N -0.3330(3) -0.33721(10) -0.64724(7) 0.0057(2) Uani 1 1 d
N2 N -0.2243(3) -0.21174(10) -0.60242(7) 0.0065(2) Uani 1 1 d
N3 N -0.2464(3) -0.22029(11) -0.51006(7) 0.0061(2) Uani 1 1 d
C1 C -0.4270(3) -0.42924(12) -0.58155(8) 0.0049(2) Uani 1 1 d
C2 C -0.3738(3) -0.35565(12) -0.49523(8) 0.0051(2) Uani 1 1 d
C3 C -0.5500(3) -0.58191(12) -0.59437(8) 0.0053(2) Uani 1 1 d
H1 H 0.007(6) -0.899(2) -0.5975(15) 0.034(5) Uiso 1 1 d
H2 H -0.093(6) -1.020(2) -0.6432(14) 0.030(5) Uiso 1 1 d

loop_
_atom_site_aniso_label
_atom_site_aniso_U_11
_atom_site_aniso_U_22
_atom_site_aniso_U_33
_atom_site_aniso_U_23
_atom_site_aniso_U_13
_atom_site_aniso_U_12
Li1 0.0126(10) 0.0104(10) 0.0085(10) -0.0003(8) 0.0019(8) 0.0003(8)
O1 0.0118(4) 0.0072(4) 0.0049(4) -0.0017(3) 0.0017(3) -0.0009(3)
O2 0.0112(4) 0.0048(4) 0.0062(4) 0.0004(3) 0.0009(3) -0.0015(3)
N1 0.0064(4) 0.0048(4) 0.0059(4) 0.0000(3) 0.0009(3) -0.0001(3)
N2 0.0079(4) 0.0061(4) 0.0055(4) 0.0002(3) 0.0006(3) -0.0010(3)
N3 0.0078(4) 0.0054(4) 0.0050(4) 0.0001(3) 0.0010(3) -0.0004(3)
C1 0.0055(5) 0.0050(5) 0.0043(5) 0.0007(4) 0.0008(4) 0.0007(4)
C2 0.0058(5) 0.0046(5) 0.0050(5) -0.0003(4) 0.0010(4) 0.0000(4)
C3 0.0046(5) 0.0052(5) 0.0057(5) 0.0003(4) 0.0002(4) 0.0004(4)

loop_
_atom_type_symbol
_atom_type_description
_atom_type_scat_dispersion_real
_atom_type_scat_dispersion_imag
_atom_type_scat_source
C C 0.0033 0.0016 'International Tables Vol C Tables 4.2.6.8 and 6.1.1.4'
Li Li -0.0003 0.0001 'International Tables Vol C Tables 4.2.6.8 and 6.1.1.4'
N N 0.0061 0.0033 'International Tables Vol C Tables 4.2.6.8 and 6.1.1.4'
O O 0.0106 0.0060 'International Tables Vol C Tables 4.2.6.8 and 6.1.1.4'
H H 0.0000 0.0000 'International Tables Vol C Tables 4.2.6.8 and 6.1.1.4'

loop_
_geom_angle_atom_site_label_1
_geom_angle_atom_site_label_2
_geom_angle_atom_site_label_3
_geom_angle
_geom_angle_site_symmetry_1
_geom_angle_site_symmetry_3
O1 Li1 O2 103.11(10) . 1_455
O1 Li1 O2 102.26(10) . .
O2 Li1 O2 116.70(11) 1_455 .
O1 Li1 N1 101.96(10) . 2_443
O2 Li1 N1 119.04(11) 1_455 2_443
O2 Li1 N1 110.64(10) . 2_443
O1 Li1 Li1 90.46(7) . 1_455
O2 Li1 Li1 31.73(7) 1_455 1_455
O2 Li1 Li1 148.43(7) . 1_455
N1 Li1 Li1 94.41(7) 2_443 1_455
O1 Li1 Li1 89.54(7) . 1_655
O2 Li1 Li1 148.27(7) 1_455 1_655
O2 Li1 Li1 31.57(7) . 1_655
N1 Li1 Li1 85.59(7) 2_443 1_655
Li1 Li1 Li1 180.0 1_455 1_655
C3 O1 Li1 136.29(10) . .
Li1 O2 Li1 116.70(11) 1_655 .
Li1 O2 H1 97.5(14) 1_655 .
Li1 O2 H1 111.2(14) . .
Li1 O2 H2 121.8(14) 1_655 .
Li1 O2 H2 107.2(14) . .
H1 O2 H2 100(2) . .
N2 N1 C1 106.65(9) . .
N2 N1 Li1 121.58(10) . 2_453
C1 N1 Li1 131.37(10) . 2_453
N3 N2 N1 111.35(9) . .
N2 N3 C2 106.50(9) . .
N1 C1 C2 107.71(10) . .
N1 C1 C3 127.75(10) . .
C2 C1 C3 124.51(10) . .
N3 C2 C1 107.80(10) . .
N3 C2 C3 127.52(10) . 3_444
C1 C2 C3 124.68(10) . 3_444
O1 C3 C1 124.03(10) . .
O1 C3 C2 125.19(10) . 3_444
C1 C3 C2 110.76(9) . 3_444

loop_
_geom_bond_atom_site_label_1
_geom_bond_atom_site_label_2
_geom_bond_distance
_geom_bond_site_symmetry_2
Li1 O1 1.995(2) .
Li1 O2 1.998(2) 1_455
Li1 O2 2.007(2) .
Li1 N1 2.027(2) 2_443
Li1 Li1 3.40910(11) 1_455
Li1 Li1 3.40910(11) 1_655
O1 C3 1.2260(13) .
O2 H1 0.86(2) .
O2 H2 0.85(2) .
N1 N2 1.3432(14) .
N1 C1 1.3459(14) .
N2 N3 1.3411(13) .
N3 C2 1.3491(15) .
C1 C2 1.3951(15) .
C1 C3 1.4700(16) .
C2 C3 1.4705(15) 3_444
